data_7063671
loop_
_publ_author_name
'Ershova, Irina V.'
'Baryshnikova, Svetlana V.'
'Arsenyev, Maxim V.'
'Belikov, Alexey A.'
'Yakushev, Ilya A.'
'Dorovatovskii, Pavel V.'
'Ilichev, Vasily A.'
'Ketkov, Sergey Yu.'
'Piskunov, Alexandr V.'

_publ_section_title
;
 Luminescent indium complexes with ONN-donor Schiff bases: syntheses,
 structures, and DFT investigations
;
_journal_issue 12
_journal_name_full 'New Journal of Chemistry'
_journal_page_first 4933
_journal_page_last 4942
_journal_paper_doi 10.1039/D4NJ04755A
_journal_volume 49
_journal_year 2025
_chemical_formula_moiety 'C28 H30 In2 N4 O2'
_chemical_formula_sum 'C28 H30 In2 N4 O2'
_chemical_formula_weight 684.20
_space_group_crystal_system monoclinic
_space_group_IT_number 15
_space_group_name_Hall '-C 2yc'
_space_group_name_H-M_alt 'C 1 2/c 1'
_atom_sites_solution_hydrogens geom
_atom_sites_solution_primary direct
_audit_creation_method SHELXL-2018/3
_audit_update_record
;
2025-02-15 deposited with the CCDC.	2025-02-18 downloaded from the CCDC.
;
_cell_angle_alpha 90
_cell_angle_beta 111.090(9)
_cell_angle_gamma 90
_cell_formula_units_Z 4
_cell_length_a 21.051(6)
_cell_length_b 10.1465(9)
_cell_length_c 13.0494(9)
_cell_measurement_reflns_used 5953
_cell_measurement_temperature 100(2)
_cell_measurement_theta_max 26.644
_cell_measurement_theta_min 2.393
_cell_volume 2600.6(8)
_computing_cell_refinement 'XDS (Kabsch, 2010)'
_computing_data_collection 'Marccd (Doyle, 2011)'
_computing_data_reduction XDS
_computing_publication_material 'Bruker SHELXTL'
_computing_structure_refinement 'SHELXL-2018/3 (Sheldrick, 2018)'
_computing_structure_solution 'SHELXT-2014/5 (Sheldrick, 2014)'
_diffrn_ambient_temperature 100(2)
_diffrn_measured_fraction_theta_full 0.990
_diffrn_measured_fraction_theta_max 0.990
_diffrn_measurement_device_type 'Rayonix SX165 CCD'
_diffrn_measurement_method \f
_diffrn_radiation_type synchrotron
_diffrn_radiation_wavelength 0.75268
_diffrn_reflns_av_unetI/netI 0.0907
_diffrn_reflns_Laue_measured_fraction_full 0.990
_diffrn_reflns_Laue_measured_fraction_max 0.990
_diffrn_reflns_limit_h_max 23
_diffrn_reflns_limit_h_min -24
_diffrn_reflns_limit_k_max 12
_diffrn_reflns_limit_k_min -12
_diffrn_reflns_limit_l_max 15
_diffrn_reflns_limit_l_min -12
_diffrn_reflns_number 2277
_diffrn_reflns_point_group_measured_fraction_full 0.990
_diffrn_reflns_point_group_measured_fraction_max 0.990
_diffrn_reflns_theta_full 26.644
_diffrn_reflns_theta_max 26.644
_diffrn_reflns_theta_min 2.393
_exptl_absorpt_coefficient_mu 2.094
_exptl_absorpt_correction_T_max 1.000
_exptl_absorpt_correction_T_min 0.001
_exptl_absorpt_correction_type empirical
_exptl_absorpt_process_details 'XDS (Kabsch, 2010)'
_exptl_crystal_colour red
_exptl_crystal_density_diffrn 1.748
_exptl_crystal_density_meas ?
_exptl_crystal_description prism
_exptl_crystal_F_000 1360
_exptl_crystal_size_max 0.090
_exptl_crystal_size_mid 0.050
_exptl_crystal_size_min 0.030
_refine_diff_density_max 1.562
_refine_diff_density_min -1.352
_refine_diff_density_rms 0.249
_refine_ls_extinction_method none
_refine_ls_goodness_of_fit_ref 1.096
_refine_ls_hydrogen_treatment constr
_refine_ls_matrix_type full
_refine_ls_number_parameters 166
_refine_ls_number_reflns 2277
_refine_ls_number_restraints 0
_refine_ls_restrained_S_all 1.096
_refine_ls_R_factor_all 0.0566
_refine_ls_R_factor_gt 0.0503
_refine_ls_shift/su_max 0.002
_refine_ls_shift/su_mean 0.000
_refine_ls_structure_factor_coef Fsqd
_refine_ls_weighting_details 'w=1/[\s^2^(Fo^2^)+(0.0774P)^2^+3.2313P] where P=(Fo^2^+2Fc^2^)/3'
_refine_ls_weighting_scheme calc
_refine_ls_wR_factor_gt 0.1394
_refine_ls_wR_factor_ref 0.1440
_reflns_Friedel_coverage 0.000
_reflns_number_gt 1994
_reflns_number_total 2277
_reflns_threshold_expression 'I > 2\s(I)'
_cod_data_source_file d4nj04755a2.cif
_cod_data_source_block ersh13
_cod_depositor_comments
;
The following automatic conversions were performed:

data item '_exptl_crystal_density_meas' value 'not measured' was
changed to '?' -- the value is perceived as not measured.

Automatic conversion script
Id: cif_fix_values 8170 2020-07-09 18:12:32Z antanas 

 Adding full bibliography for 7063671--7063674.cif.
;
_cod_original_sg_symbol_H-M 'C 2/c'
_cod_database_code 7063671
_shelx_shelxl_version_number 2018/3
_shelx_space_group_comment
;
The symmetry employed for this shelxl refinement is uniquely defined
by the following loop, which should always be used as a source of
symmetry information in preference to the above space-group names.
They are only intended as comments.
;
_shelx_estimated_absorpt_t_min 0.834
_shelx_estimated_absorpt_t_max 0.940

loop_
_space_group_symop_operation_xyz
'x, y, z'
'-x, y, -z+1/2'
'x+1/2, y+1/2, z'
'-x+1/2, y+1/2, -z+1/2'
'-x, -y, -z'
'x, -y, z-1/2'
'-x+1/2, -y+1/2, -z'
'x+1/2, -y+1/2, z-1/2'

loop_
_atom_site_label
_atom_site_type_symbol
_atom_site_fract_x
_atom_site_fract_y
_atom_site_fract_z
_atom_site_U_iso_or_equiv
_atom_site_adp_type
_atom_site_occupancy
_atom_site_site_symmetry_order
_atom_site_calc_flag
_atom_site_refinement_flags_posn
_atom_site_refinement_flags_adp
_atom_site_refinement_flags_occupancy
_atom_site_disorder_assembly
_atom_site_disorder_group
In1 In 0.55666(2) 0.85150(3) 0.49261(3) 0.0171(2) Uani 1 1 d . . . . .
O1 O 0.45066(19) 0.9168(4) 0.4473(3) 0.0210(9) Uani 1 1 d . . . . .
N1 N 0.4819(2) 0.6761(5) 0.3949(4) 0.0167(10) Uani 1 1 d . . . . .
N2 N 0.6195(3) 0.6221(5) 0.4725(4) 0.0209(10) Uani 1 1 d . . . . .
C1 C 0.5845(3) 0.7940(6) 0.6620(5) 0.0230(12) Uani 1 1 d . . . . .
H1A H 0.594761 0.699538 0.669321 0.035 Uiso 1 1 calc R U . . .
H1B H 0.546614 0.812581 0.686790 0.035 Uiso 1 1 calc R U . . .
H1C H 0.624727 0.843844 0.707105 0.035 Uiso 1 1 calc R U . . .
C2 C 0.5963(3) 0.9297(6) 0.3742(5) 0.0261(13) Uani 1 1 d . . . . .
H2A H 0.606874 1.023419 0.389195 0.039 Uiso 1 1 calc R U . . .
H2B H 0.562207 0.919445 0.300147 0.039 Uiso 1 1 calc R U . . .
H2C H 0.637769 0.881896 0.379404 0.039 Uiso 1 1 calc R U . . .
C3 C 0.4007(3) 0.8404(5) 0.3905(5) 0.0179(12) Uani 1 1 d . . . . .
C4 C 0.3319(3) 0.8819(6) 0.3564(5) 0.0198(11) Uani 1 1 d . . . . .
H4 H 0.321757 0.966508 0.377552 0.024 Uiso 1 1 calc R U . . .
C5 C 0.2792(3) 0.8016(6) 0.2928(5) 0.0223(12) Uani 1 1 d . . . . .
H5 H 0.233459 0.831417 0.271900 0.027 Uiso 1 1 calc R U . . .
C6 C 0.2925(3) 0.6782(6) 0.2592(5) 0.0235(12) Uani 1 1 d . . . . .
H6 H 0.256160 0.624793 0.213981 0.028 Uiso 1 1 calc R U . . .
C7 C 0.3589(3) 0.6332(6) 0.2920(5) 0.0220(13) Uani 1 1 d . . . . .
H7 H 0.367842 0.548131 0.269892 0.026 Uiso 1 1 calc R U . . .
C8 C 0.4133(3) 0.7117(5) 0.3574(5) 0.0187(11) Uani 1 1 d . . . . .
C9 C 0.5024(3) 0.5601(6) 0.3836(5) 0.0209(11) Uani 1 1 d . . . . .
H9 H 0.469717 0.494054 0.349071 0.025 Uiso 1 1 calc R U . . .
C10 C 0.5753(3) 0.5263(5) 0.4227(5) 0.0196(11) Uani 1 1 d . . . . .
C11 C 0.5959(3) 0.3997(6) 0.4075(5) 0.0216(12) Uani 1 1 d . . . . .
H11 H 0.563157 0.333930 0.372401 0.026 Uiso 1 1 calc R U . . .
C12 C 0.6648(3) 0.3714(6) 0.4444(6) 0.0257(13) Uani 1 1 d . . . . .
H12 H 0.680293 0.286340 0.433923 0.031 Uiso 1 1 calc R U . . .
C13 C 0.7106(3) 0.4696(6) 0.4969(5) 0.0250(12) Uani 1 1 d . . . . .
H13 H 0.758254 0.453332 0.523979 0.030 Uiso 1 1 calc R U . . .
C14 C 0.6849(3) 0.5932(6) 0.5088(5) 0.0257(13) Uani 1 1 d . . . . .
H14 H 0.716428 0.660322 0.545183 0.031 Uiso 1 1 calc R U . . .

loop_
_atom_site_aniso_label
_atom_site_aniso_U_11
_atom_site_aniso_U_22
_atom_site_aniso_U_33
_atom_site_aniso_U_23
_atom_site_aniso_U_13
_atom_site_aniso_U_12
In1 0.0150(3) 0.0168(3) 0.0185(3) 0.00007(13) 0.0050(2) -0.00022(12)
O1 0.0138(18) 0.019(2) 0.027(2) -0.0036(17) 0.0037(16) -0.0002(15)
N1 0.022(2) 0.014(2) 0.016(2) 0.0005(19) 0.0086(19) 0.0006(18)
N2 0.019(2) 0.017(2) 0.027(3) -0.002(2) 0.009(2) 0.0011(19)
C1 0.023(3) 0.027(3) 0.019(3) -0.002(2) 0.007(2) -0.006(2)
C2 0.026(3) 0.031(3) 0.025(3) -0.002(3) 0.013(2) -0.006(2)
C3 0.018(3) 0.018(3) 0.019(3) 0.003(2) 0.009(2) 0.000(2)
C4 0.018(3) 0.017(2) 0.024(3) 0.000(2) 0.007(2) 0.001(2)
C5 0.013(3) 0.029(3) 0.023(3) -0.003(3) 0.005(2) -0.001(2)
C6 0.018(3) 0.025(3) 0.023(3) 0.000(3) 0.002(2) -0.006(2)
C7 0.023(3) 0.019(3) 0.026(3) -0.004(2) 0.012(3) -0.002(2)
C8 0.020(3) 0.017(3) 0.018(3) 0.001(2) 0.005(2) -0.001(2)
C9 0.020(3) 0.020(3) 0.022(3) 0.006(2) 0.008(2) -0.002(2)
C10 0.021(3) 0.019(3) 0.018(3) 0.000(2) 0.008(2) 0.003(2)
C11 0.029(3) 0.016(3) 0.021(3) 0.001(2) 0.010(2) 0.002(2)
C12 0.030(3) 0.022(3) 0.031(4) 0.005(3) 0.018(3) 0.009(2)
C13 0.023(3) 0.026(3) 0.026(3) 0.008(3) 0.009(2) 0.007(2)
C14 0.022(3) 0.027(3) 0.026(3) -0.002(3) 0.007(2) -0.001(2)

loop_
_atom_type_symbol
_atom_type_description
_atom_type_scat_dispersion_real
_atom_type_scat_dispersion_imag
_atom_type_scat_source
C C 0.0027 0.0018 'International Tables Vol C Tables 4.2.6.8 and 6.1.1.4'
H H 0.0000 0.0000 'International Tables Vol C Tables 4.2.6.8 and 6.1.1.4'
In In -0.5973 1.4575 'International Tables Vol C Tables 4.2.6.8 and 6.1.1.4'
N N 0.0071 0.0037 'International Tables Vol C Tables 4.2.6.8 and 6.1.1.4'
O O 0.0124 0.0069 'International Tables Vol C Tables 4.2.6.8 and 6.1.1.4'

loop_
_geom_angle_atom_site_label_1
_geom_angle_atom_site_label_2
_geom_angle_atom_site_label_3
_geom_angle
_geom_angle_site_symmetry_1
_geom_angle_site_symmetry_3
_geom_angle_publ_flag
C1 In1 C2 143.5(2) . . ?
C1 In1 O1 103.45(19) . . ?
C2 In1 O1 108.3(2) . . ?
C1 In1 N1 103.16(19) . . ?
C2 In1 N1 103.9(2) . . ?
O1 In1 N1 70.98(15) . . ?
C1 In1 O1 87.56(19) . 5_676 ?
C2 In1 O1 87.8(2) . 5_676 ?
O1 In1 O1 68.22(15) . 5_676 ?
N1 In1 O1 139.19(15) . 5_676 ?
C1 In1 N2 84.6(2) . . ?
C2 In1 N2 85.4(2) . . ?
O1 In1 N2 135.31(15) . . ?
N1 In1 N2 64.41(16) . . ?
O1 In1 N2 156.39(13) 5_676 . ?
C3 O1 In1 120.5(3) . . ?
C3 O1 In1 127.6(3) . 5_676 ?
In1 O1 In1 111.78(15) . 5_676 ?
C9 N1 C8 123.1(5) . . ?
C9 N1 In1 123.8(4) . . ?
C8 N1 In1 113.0(3) . . ?
C14 N2 C10 117.8(5) . . ?
C14 N2 In1 129.3(4) . . ?
C10 N2 In1 112.8(3) . . ?
In1 C1 H1A 109.5 . . ?
In1 C1 H1B 109.5 . . ?
H1A C1 H1B 109.5 . . ?
In1 C1 H1C 109.5 . . ?
H1A C1 H1C 109.5 . . ?
H1B C1 H1C 109.5 . . ?
In1 C2 H2A 109.5 . . ?
In1 C2 H2B 109.5 . . ?
H2A C2 H2B 109.5 . . ?
In1 C2 H2C 109.5 . . ?
H2A C2 H2C 109.5 . . ?
H2B C2 H2C 109.5 . . ?
O1 C3 C4 121.8(5) . . ?
O1 C3 C8 121.1(5) . . ?
C4 C3 C8 117.2(5) . . ?
C5 C4 C3 121.4(5) . . ?
C5 C4 H4 119.3 . . ?
C3 C4 H4 119.3 . . ?
C4 C5 C6 120.6(5) . . ?
C4 C5 H5 119.7 . . ?
C6 C5 H5 119.7 . . ?
C7 C6 C5 119.8(5) . . ?
C7 C6 H6 120.1 . . ?
C5 C6 H6 120.1 . . ?
C6 C7 C8 120.9(5) . . ?
C6 C7 H7 119.6 . . ?
C8 C7 H7 119.6 . . ?
N1 C8 C7 125.5(5) . . ?
N1 C8 C3 114.3(5) . . ?
C7 C8 C3 120.1(5) . . ?
N1 C9 C10 121.8(5) . . ?
N1 C9 H9 119.1 . . ?
C10 C9 H9 119.1 . . ?
N2 C10 C11 122.7(5) . . ?
N2 C10 C9 117.0(5) . . ?
C11 C10 C9 120.3(5) . . ?
C12 C11 C10 118.9(6) . . ?
C12 C11 H11 120.6 . . ?
C10 C11 H11 120.6 . . ?
C13 C12 C11 118.6(5) . . ?
C13 C12 H12 120.7 . . ?
C11 C12 H12 120.7 . . ?
C12 C13 C14 118.2(5) . . ?
C12 C13 H13 120.9 . . ?
C14 C13 H13 120.9 . . ?
N2 C14 C13 123.8(6) . . ?
N2 C14 H14 118.1 . . ?
C13 C14 H14 118.1 . . ?

loop_
_geom_bond_atom_site_label_1
_geom_bond_atom_site_label_2
_geom_bond_distance
_geom_bond_site_symmetry_2
_geom_bond_publ_flag
In1 C1 2.154(6) . ?
In1 C2 2.154(6) . ?
In1 O1 2.195(4) . ?
In1 N1 2.414(5) . ?
In1 O1 2.500(4) 5_676 ?
In1 N2 2.736(5) . ?
O1 C3 1.303(7) . ?
N1 C9 1.280(7) . ?
N1 C8 1.395(7) . ?
N2 C14 1.318(8) . ?
N2 C10 1.342(7) . ?
C1 H1A 0.9800 . ?
C1 H1B 0.9800 . ?
C1 H1C 0.9800 . ?
C2 H2A 0.9800 . ?
C2 H2B 0.9800 . ?
C2 H2C 0.9800 . ?
C3 C4 1.416(8) . ?
C3 C8 1.430(8) . ?
C4 C5 1.386(8) . ?
C4 H4 0.9500 . ?
C5 C6 1.388(9) . ?
C5 H5 0.9500 . ?
C6 C7 1.385(9) . ?
C6 H6 0.9500 . ?
C7 C8 1.403(8) . ?
C7 H7 0.9500 . ?
C9 C10 1.472(8) . ?
C9 H9 0.9500 . ?
C10 C11 1.392(8) . ?
C11 C12 1.385(9) . ?
C11 H11 0.9500 . ?
C12 C13 1.385(9) . ?
C12 H12 0.9500 . ?
C13 C14 1.397(9) . ?
C13 H13 0.9500 . ?
C14 H14 0.9500 . ?

loop_
_geom_torsion_atom_site_label_1
_geom_torsion_atom_site_label_2
_geom_torsion_atom_site_label_3
_geom_torsion_atom_site_label_4
_geom_torsion
_geom_torsion_site_symmetry_1
_geom_torsion_site_symmetry_2
_geom_torsion_site_symmetry_3
_geom_torsion_site_symmetry_4
_geom_torsion_publ_flag
In1 O1 C3 C4 -177.4(4) . . . . ?
In1 O1 C3 C4 -1.6(8) 5_676 . . . ?
In1 O1 C3 C8 0.8(7) . . . . ?
In1 O1 C3 C8 176.6(4) 5_676 . . . ?
O1 C3 C4 C5 177.7(6) . . . . ?
C8 C3 C4 C5 -0.5(9) . . . . ?
C3 C4 C5 C6 -0.9(9) . . . . ?
C4 C5 C6 C7 1.7(10) . . . . ?
C5 C6 C7 C8 -1.0(10) . . . . ?
C9 N1 C8 C7 -8.2(9) . . . . ?
In1 N1 C8 C7 175.5(5) . . . . ?
C9 N1 C8 C3 172.2(5) . . . . ?
In1 N1 C8 C3 -4.1(6) . . . . ?
C6 C7 C8 N1 180.0(6) . . . . ?
C6 C7 C8 C3 -0.5(9) . . . . ?
O1 C3 C8 N1 2.5(8) . . . . ?
C4 C3 C8 N1 -179.2(5) . . . . ?
O1 C3 C8 C7 -177.1(5) . . . . ?
C4 C3 C8 C7 1.2(9) . . . . ?
C8 N1 C9 C10 179.1(5) . . . . ?
In1 N1 C9 C10 -5.0(8) . . . . ?
C14 N2 C10 C11 -0.5(9) . . . . ?
In1 N2 C10 C11 -177.4(4) . . . . ?
C14 N2 C10 C9 179.5(5) . . . . ?
In1 N2 C10 C9 2.5(6) . . . . ?
N1 C9 C10 N2 1.1(8) . . . . ?
N1 C9 C10 C11 -178.9(6) . . . . ?
N2 C10 C11 C12 -0.5(9) . . . . ?
C9 C10 C11 C12 179.5(6) . . . . ?
C10 C11 C12 C13 1.2(9) . . . . ?
C11 C12 C13 C14 -0.7(9) . . . . ?
C10 N2 C14 C13 1.0(9) . . . . ?
In1 N2 C14 C13 177.3(5) . . . . ?
C12 C13 C14 N2 -0.4(10) . . . . ?
